data_4038697
loop_
_publ_author_name
'Song, Wei-Hong'
'Shi, Jia'
'Chen, Xiaohong'
'Song, Guoyong'

_publ_section_title
;
 Silver-Catalyzed Remote C5-H Selenylation of Indoles.
;
_journal_name_full 'The Journal of organic chemistry'
_journal_paper_doi 10.1021/acs.joc.0c00921
_journal_year 2020
_chemical_absolute_configuration ad
_chemical_formula_moiety 'C21 H23 N O2 Se'
_chemical_formula_sum 'C21 H23 N O2 Se'
_chemical_formula_weight 400.36
_space_group_crystal_system orthorhombic
_space_group_IT_number 33
_space_group_name_Hall 'P 2c -2n'
_space_group_name_H-M_alt 'P n a 21'
_atom_sites_solution_hydrogens geom
_atom_sites_solution_primary direct
_atom_sites_solution_secondary difmap
_audit_creation_date 2018-12-21
_audit_creation_method
;
  Olex2 1.1
  (compiled 2011.02.15 svn.r1672, GUI svn.r3494)
;
_cell_angle_alpha 90.00
_cell_angle_beta 90.00
_cell_angle_gamma 90.00
_cell_formula_units_Z 8
_cell_length_a 12.0693(8)
_cell_length_b 10.9616(8)
_cell_length_c 29.0524(19)
_cell_measurement_reflns_used 2139
_cell_measurement_temperature 146(2)
_cell_measurement_theta_max 27.3010
_cell_measurement_theta_min 4.1380
_cell_volume 3843.6(5)
_computing_cell_refinement
;
CrysAlisPro, Agilent Technologies,
Version 1.171.37.35 (release 13-08-2014 CrysAlis171 .NET)
(compiled Aug 13 2014,18:06:01)
;
_computing_data_collection
;
CrysAlisPro, Agilent Technologies,
Version 1.171.37.35 (release 13-08-2014 CrysAlis171 .NET)
(compiled Aug 13 2014,18:06:01)
;
_computing_data_reduction
;
CrysAlisPro, Agilent Technologies,
Version 1.171.37.35 (release 13-08-2014 CrysAlis171 .NET)
(compiled Aug 13 2014,18:06:01)
;
_computing_molecular_graphics
;
O. V. Dolomanov, L. J. Bourhis, R. J. Gildea, J. A. K. Howard and H. Puschmann,
OLEX2: a complete structure solution, refinement and analysis program.
J. Appl. Cryst. (2009). 42, 339-341.
;
_computing_publication_material
;
O. V. Dolomanov, L. J. Bourhis, R. J. Gildea, J. A. K. Howard and H. Puschmann,
OLEX2: a complete structure solution, refinement and analysis program.
J. Appl. Cryst. (2009). 42, 339-341.
;
_computing_structure_refinement 'SHELXL-97 (Sheldrick, 1997)'
_computing_structure_solution 'A short history of SHELX (Sheldrick, 2007)/Bruker'
_diffrn_ambient_environment N~2~
_diffrn_ambient_temperature 146(2)
_diffrn_detector 'CCD plate'
_diffrn_detector_area_resol_mean 16.0971
_diffrn_detector_type Eos
_diffrn_measured_fraction_theta_full 0.9962
_diffrn_measured_fraction_theta_max 0.6518
_diffrn_measurement_details
;
#__ type_ start__ end____ width___ exp.time_
  1 omega  -69.00   -9.00   1.0000    5.0000
omega____ theta____ kappa____ phi______ frames
    -      -13.4210  -19.0000  -30.0000 60

#__ type_ start__ end____ width___ exp.time_
  2 omega   35.00   70.00   1.0000    5.0000
omega____ theta____ kappa____ phi______ frames
    -       18.5772  178.0000 -180.0000 35

#__ type_ start__ end____ width___ exp.time_
  3 omega  -51.00    8.00   1.0000    5.0000
omega____ theta____ kappa____ phi______ frames
    -       18.5772  -37.0000 -120.0000 59
;
_diffrn_measurement_device 'four-circle diffractometer'
_diffrn_measurement_device_type 'Xcalibur, Eos, Gemini'
_diffrn_measurement_method '\w scans'
_diffrn_orient_matrix_UB_11 0.0152180000
_diffrn_orient_matrix_UB_12 0.0084891000
_diffrn_orient_matrix_UB_13 0.0233731000
_diffrn_orient_matrix_UB_21 -0.0479629000
_diffrn_orient_matrix_UB_22 0.0363043000
_diffrn_orient_matrix_UB_23 0.0035054000
_diffrn_orient_matrix_UB_31 -0.0303730000
_diffrn_orient_matrix_UB_32 -0.0529911000
_diffrn_orient_matrix_UB_33 0.0061376000
_diffrn_radiation_monochromator graphite
_diffrn_radiation_probe x-ray
_diffrn_radiation_type 'Mo K\a'
_diffrn_radiation_wavelength 0.71073
_diffrn_reflns_av_R_equivalents 0.0441
_diffrn_reflns_av_unetI/netI 0.0720
_diffrn_reflns_limit_h_max 14
_diffrn_reflns_limit_h_min -14
_diffrn_reflns_limit_k_max 8
_diffrn_reflns_limit_k_min -13
_diffrn_reflns_limit_l_max 30
_diffrn_reflns_limit_l_min -35
_diffrn_reflns_number 10925
_diffrn_reflns_theta_full 26.00
_diffrn_reflns_theta_max 26.00
_diffrn_reflns_theta_min 3.28
_diffrn_source 'Enhance (Mo) X-ray Source'
_exptl_absorpt_coefficient_mu 1.967
_exptl_absorpt_correction_T_max 1.00000
_exptl_absorpt_correction_T_min 0.85828
_exptl_absorpt_correction_type multi-scan
_exptl_absorpt_process_details
;
CrysAlisPro, Agilent Technologies,
Version 1.171.37.35 (release 13-08-2014 CrysAlis171 .NET)
(compiled Aug 13 2014,18:06:01)
Empirical absorption correction using spherical harmonics,
 implemented in SCALE3 ABSPACK scaling algorithm.
;
_exptl_crystal_colour colorless
_exptl_crystal_density_diffrn 1.384
_exptl_crystal_density_method 'not measured'
_exptl_crystal_description block
_exptl_crystal_F_000 1648
_exptl_crystal_size_max 0.40
_exptl_crystal_size_mid 0.35
_exptl_crystal_size_min 0.15
_refine_diff_density_max 0.609
_refine_diff_density_min -0.445
_refine_diff_density_rms 0.076
_refine_ls_abs_structure_details 'Flack H D (1983), Acta Cryst. A39, 876-881'
_refine_ls_abs_structure_Flack 0.000(18)
_refine_ls_extinction_method none
_refine_ls_goodness_of_fit_ref 1.030
_refine_ls_hydrogen_treatment mixed
_refine_ls_matrix_type full
_refine_ls_number_parameters 462
_refine_ls_number_reflns 6109
_refine_ls_number_restraints 1
_refine_ls_restrained_S_all 1.030
_refine_ls_R_factor_all 0.0677
_refine_ls_R_factor_gt 0.0471
_refine_ls_shift/su_max 0.001
_refine_ls_shift/su_mean 0.000
_refine_ls_structure_factor_coef Fsqd
_refine_ls_weighting_details 'calc w=1/[\s^2^(Fo^2^)+(0.0296P)^2^+0.0000P] where P=(Fo^2^+2Fc^2^)/3'
_refine_ls_weighting_scheme calc
_refine_ls_wR_factor_gt 0.0820
_refine_ls_wR_factor_ref 0.0911
_reflns_number_gt 4864
_reflns_number_total 6109
_reflns_threshold_expression >2sigma(I)
_cod_data_source_file jo0c00921_si_001.cif
_cod_data_source_block exp_5750
_cod_database_code 4038697
_reflns_odcompleteness_completeness 99.62
_reflns_odcompleteness_iscentric 1
_reflns_odcompleteness_theta 26.32

loop_
_space_group_symop_id
_space_group_symop_operation_xyz
1 'x, y, z'
2 '-x, -y, z+1/2'
3 '-x+1/2, y+1/2, z+1/2'
4 'x+1/2, -y+1/2, z'

loop_
_atom_site_label
_atom_site_type_symbol
_atom_site_fract_x
_atom_site_fract_y
_atom_site_fract_z
_atom_site_U_iso_or_equiv
_atom_site_adp_type
_atom_site_occupancy
_atom_site_symmetry_multiplicity
_atom_site_calc_flag
_atom_site_refinement_flags
_atom_site_disorder_assembly
_atom_site_disorder_group
Se1 Se -0.63717(5) -0.47551(5) -0.25336(2) 0.02922(16) Uani 1 1 d . . .
Se2 Se -0.58757(5) -0.47676(5) -0.52980(2) 0.02675(16) Uani 1 1 d . . .
C19 C -0.6677(6) -0.0465(6) -0.2510(3) 0.0392(18) Uani 1 1 d . . .
H19 H -0.6749 0.0396 -0.2492 0.047 Uiso 1 1 calc R . .
O2 O -0.2756(4) -0.5413(3) -0.39912(16) 0.0455(13) Uani 1 1 d . . .
N2 N -0.9181(4) -0.7096(4) -0.46135(17) 0.0243(11) Uani 1 1 d . . .
O3 O -0.6156(3) -0.7414(3) -0.54814(16) 0.0278(11) Uani 1 1 d . . .
C8 C -0.5306(4) -0.5003(5) -0.3015(2) 0.0223(13) Uani 1 1 d . . .
C29 C -0.6936(4) -0.5022(5) -0.4814(2) 0.0218(13) Uani 1 1 d . . .
C1 C -0.3434(4) -0.7562(5) -0.2819(3) 0.0253(17) Uani 1 1 d . . .
H1 H -0.3108 -0.8239 -0.2666 0.030 Uiso 1 1 calc R . .
N1 N -0.3037(4) -0.7071(4) -0.32168(17) 0.0249(11) Uani 1 1 d . . .
O4 O -0.9482(4) -0.5468(4) -0.38370(17) 0.0431(13) Uani 1 1 d . . .
C26 C -0.8612(5) -0.5298(6) -0.4130(2) 0.0275(15) Uani 1 1 d . . .
C25 C -0.8515(5) -0.6119(5) -0.45009(19) 0.0206(13) Uani 1 1 d . . .
C4 C -0.3708(5) -0.6083(5) -0.33322(19) 0.0224(13) Uani 1 1 d . . .
C13 C -0.5539(5) -0.7934(7) -0.1482(3) 0.057(2) Uani 1 1 d . . .
H13A H -0.5241 -0.8063 -0.1172 0.086 Uiso 1 1 calc R . .
H13B H -0.5847 -0.8701 -0.1599 0.086 Uiso 1 1 calc R . .
H13C H -0.6125 -0.7315 -0.1471 0.086 Uiso 1 1 calc R . .
C21 C -0.7448(5) -0.2457(5) -0.2674(2) 0.0331(18) Uani 1 1 d . . .
H21 H -0.8051 -0.2945 -0.2775 0.040 Uiso 1 1 calc R . .
C18 C -0.5700(6) -0.1031(6) -0.2397(2) 0.0392(19) Uani 1 1 d . . .
H18 H -0.5087 -0.0544 -0.2306 0.047 Uiso 1 1 calc R . .
C23 C -0.7900(4) -0.6978(5) -0.51670(19) 0.0199(13) Uani 1 1 d . . .
C5 C -0.3622(5) -0.5248(5) -0.3692(2) 0.0280(14) Uani 1 1 d . . .
C22 C -0.8813(4) -0.7578(5) -0.5014(2) 0.0213(15) Uani 1 1 d . . .
H22 H -0.9148 -0.8248 -0.5167 0.026 Uiso 1 1 calc R . .
C7 C -0.5215(5) -0.4208(5) -0.3380(2) 0.0288(15) Uani 1 1 d . . .
H7 H -0.5732 -0.3558 -0.3405 0.035 Uiso 1 1 calc R . .
C28 C -0.7025(5) -0.4245(5) -0.4448(2) 0.0283(14) Uani 1 1 d . . .
H28 H -0.6505 -0.3598 -0.4421 0.034 Uiso 1 1 calc R . .
C2 C -0.4359(4) -0.6962(5) -0.2665(2) 0.0186(13) Uani 1 1 d . . .
C36 C -0.9591(8) -0.4613(7) -0.3470(3) 0.082(3) Uani 1 1 d . . .
H36A H -0.9722 -0.3797 -0.3596 0.123 Uiso 1 1 calc R . .
H36B H -0.8909 -0.4606 -0.3287 0.123 Uiso 1 1 calc R . .
H36C H -1.0216 -0.4847 -0.3273 0.123 Uiso 1 1 calc R . .
C24 C -0.7686(4) -0.6022(4) -0.48405(19) 0.0167(12) Uani 1 1 d . . .
C35 C -1.0177(5) -0.7540(5) -0.4369(2) 0.0321(16) Uani 1 1 d . . .
H35A H -0.9994 -0.7691 -0.4045 0.048 Uiso 1 1 calc R . .
H35B H -1.0434 -0.8299 -0.4512 0.048 Uiso 1 1 calc R . .
H35C H -1.0763 -0.6923 -0.4388 0.048 Uiso 1 1 calc R . .
C27 C -0.7847(5) -0.4360(5) -0.4109(2) 0.0347(16) Uani 1 1 d . . .
H27 H -0.7878 -0.3789 -0.3863 0.042 Uiso 1 1 calc R . .
C3 C -0.4557(4) -0.6000(4) -0.29952(19) 0.0180(12) Uani 1 1 d . . .
C11 C -0.3667(5) -0.8427(6) -0.1784(2) 0.0425(18) Uani 1 1 d . . .
H11A H -0.3890 -0.9177 -0.1943 0.064 Uiso 1 1 calc R . .
H11B H -0.3480 -0.8615 -0.1464 0.064 Uiso 1 1 calc R . .
H11C H -0.3020 -0.8076 -0.1939 0.064 Uiso 1 1 calc R . .
C31 C -0.7629(5) -0.7516(5) -0.6040(2) 0.0271(15) Uani 1 1 d . . .
C10 C -0.4627(4) -0.7508(6) -0.1797(2) 0.0285(16) Uani 1 1 d . . .
C17 C -0.5575(5) -0.2297(6) -0.2411(2) 0.0333(18) Uani 1 1 d . . .
H17 H -0.4892 -0.2666 -0.2327 0.040 Uiso 1 1 calc R . .
C12 C -0.4185(6) -0.6270(7) -0.1639(3) 0.050(2) Uani 1 1 d . . .
H12A H -0.4775 -0.5659 -0.1663 0.075 Uiso 1 1 calc R . .
H12B H -0.3561 -0.6030 -0.1835 0.075 Uiso 1 1 calc R . .
H12C H -0.3937 -0.6329 -0.1319 0.075 Uiso 1 1 calc R . .
C30 C -0.7162(4) -0.7333(5) -0.5553(2) 0.0213(13) Uani 1 1 d . . .
C16 C -0.6461(5) -0.2999(5) -0.2549(3) 0.0251(13) Uani 1 1 d . . .
C32 C -0.8552(5) -0.8441(7) -0.6063(2) 0.042(2) Uani 1 1 d . . .
H32A H -0.8282 -0.9230 -0.5950 0.063 Uiso 1 1 calc R . .
H32B H -0.8799 -0.8528 -0.6383 0.063 Uiso 1 1 calc R . .
H32C H -0.9173 -0.8168 -0.5872 0.063 Uiso 1 1 calc R . .
C14 C -0.2071(4) -0.7501(5) -0.3465(2) 0.0309(16) Uani 1 1 d . . .
H14A H -0.1799 -0.8255 -0.3323 0.046 Uiso 1 1 calc R . .
H14B H -0.1489 -0.6878 -0.3454 0.046 Uiso 1 1 calc R . .
H14C H -0.2271 -0.7660 -0.3787 0.046 Uiso 1 1 calc R . .
C9 C -0.5086(5) -0.7320(5) -0.2279(2) 0.0242(14) Uani 1 1 d . . .
C6 C -0.4391(5) -0.4321(5) -0.3714(2) 0.0326(16) Uani 1 1 d . . .
H6 H -0.4360 -0.3751 -0.3960 0.039 Uiso 1 1 calc R . .
C20 C -0.7560(6) -0.1192(5) -0.2652(2) 0.0452(19) Uani 1 1 d . . .
H20 H -0.8244 -0.0822 -0.2734 0.054 Uiso 1 1 calc R . .
C15 C -0.2600(8) -0.4553(8) -0.4349(3) 0.092(4) Uani 1 1 d . . .
H15A H -0.1964 -0.4797 -0.4538 0.137 Uiso 1 1 calc R . .
H15B H -0.2461 -0.3746 -0.4216 0.137 Uiso 1 1 calc R . .
H15C H -0.3266 -0.4522 -0.4542 0.137 Uiso 1 1 calc R . .
C33 C -0.8099(7) -0.6276(7) -0.6191(3) 0.067(3) Uani 1 1 d . . .
H33A H -0.8714 -0.6049 -0.5988 0.101 Uiso 1 1 calc R . .
H33B H -0.8365 -0.6332 -0.6509 0.101 Uiso 1 1 calc R . .
H33C H -0.7516 -0.5655 -0.6171 0.101 Uiso 1 1 calc R . .
C34 C -0.6676(5) -0.7923(9) -0.6355(3) 0.076(3) Uani 1 1 d . . .
H34A H -0.6139 -0.7257 -0.6385 0.114 Uiso 1 1 calc R . .
H34B H -0.6971 -0.8132 -0.6659 0.114 Uiso 1 1 calc R . .
H34C H -0.6310 -0.8638 -0.6221 0.114 Uiso 1 1 calc R . .
O1 O -0.6085(3) -0.7392(3) -0.23542(17) 0.0291(12) Uani 1 1 d . . .
C37 C -0.5764(5) -0.3018(5) -0.5269(3) 0.0251(13) Uani 1 1 d . . .
C38 C -0.6655(5) -0.2300(6) -0.5412(2) 0.0309(17) Uani 1 1 d . . .
H38 H -0.7336 -0.2667 -0.5500 0.037 Uiso 1 1 calc R . .
C42 C -0.4788(5) -0.2489(5) -0.5141(2) 0.0312(17) Uani 1 1 d . . .
H42 H -0.4192 -0.2983 -0.5037 0.037 Uiso 1 1 calc R . .
C40 C -0.5509(6) -0.0506(5) -0.5296(3) 0.0393(16) Uani 1 1 d . . .
H40 H -0.5414 0.0355 -0.5304 0.047 Uiso 1 1 calc R . .
C41 C -0.4663(6) -0.1231(5) -0.5162(2) 0.0396(17) Uani 1 1 d . . .
H41 H -0.3973 -0.0874 -0.5081 0.047 Uiso 1 1 calc R . .
C39 C -0.6529(6) -0.1024(6) -0.5424(2) 0.0390(19) Uani 1 1 d . . .
H39 H -0.7127 -0.0518 -0.5517 0.047 Uiso 1 1 calc R . .

loop_
_atom_site_aniso_label
_atom_site_aniso_U_11
_atom_site_aniso_U_22
_atom_site_aniso_U_33
_atom_site_aniso_U_23
_atom_site_aniso_U_13
_atom_site_aniso_U_12
Se1 0.0270(3) 0.0204(3) 0.0402(4) 0.0031(4) 0.0104(3) 0.0017(3)
Se2 0.0257(3) 0.0198(3) 0.0348(4) -0.0006(4) 0.0081(3) -0.0009(3)
C19 0.062(5) 0.020(3) 0.035(4) 0.004(4) 0.026(5) 0.003(3)
O2 0.061(4) 0.042(2) 0.033(3) 0.017(2) 0.026(3) 0.015(3)
N2 0.023(2) 0.030(3) 0.020(3) -0.003(2) 0.002(2) -0.006(2)
O3 0.0242(19) 0.030(3) 0.030(3) -0.0099(19) 0.0004(19) 0.006(2)
C8 0.015(3) 0.028(3) 0.024(3) 0.003(3) 0.001(3) 0.001(3)
C29 0.024(3) 0.022(3) 0.020(3) -0.003(2) -0.007(3) 0.002(3)
C1 0.027(3) 0.024(4) 0.025(5) 0.007(3) -0.004(3) -0.007(3)
N1 0.025(2) 0.030(3) 0.020(3) 0.002(2) 0.001(2) 0.006(2)
O4 0.045(3) 0.051(3) 0.033(3) -0.020(2) 0.022(3) -0.013(3)
C26 0.032(3) 0.028(3) 0.023(3) -0.002(3) 0.001(3) 0.004(3)
C25 0.020(3) 0.024(3) 0.018(3) -0.003(2) -0.001(3) 0.002(3)
C4 0.031(3) 0.022(3) 0.014(3) 0.000(2) -0.002(3) 0.004(3)
C13 0.039(4) 0.104(6) 0.029(5) 0.024(4) -0.003(4) -0.015(4)
C21 0.029(3) 0.036(4) 0.035(5) 0.003(3) -0.001(3) 0.000(3)
C18 0.050(4) 0.031(4) 0.037(5) -0.001(3) 0.011(4) -0.022(3)
C23 0.023(3) 0.020(3) 0.016(3) 0.000(2) -0.003(2) 0.005(2)
C5 0.031(3) 0.026(3) 0.027(3) 0.003(3) 0.011(3) 0.000(3)
C22 0.021(3) 0.027(4) 0.016(4) -0.001(2) 0.000(2) -0.005(3)
C7 0.029(3) 0.028(3) 0.029(4) 0.005(3) -0.001(3) 0.004(3)
C28 0.028(3) 0.026(3) 0.031(4) -0.003(3) -0.001(3) -0.006(3)
C2 0.016(3) 0.020(3) 0.020(3) -0.002(2) -0.002(2) 0.000(2)
C36 0.107(7) 0.076(6) 0.063(6) -0.043(5) 0.061(6) -0.036(5)
C24 0.014(3) 0.018(3) 0.018(3) 0.005(2) -0.003(2) 0.002(2)
C35 0.033(3) 0.037(4) 0.026(4) -0.001(3) 0.007(3) -0.010(3)
C27 0.052(4) 0.027(3) 0.025(4) -0.010(3) 0.001(3) -0.002(3)
C3 0.025(3) 0.013(3) 0.016(3) 0.000(2) -0.001(3) -0.006(2)
C11 0.049(4) 0.045(4) 0.034(4) 0.006(3) -0.011(4) 0.007(4)
C31 0.031(3) 0.034(4) 0.016(4) -0.004(3) -0.003(3) -0.007(3)
C10 0.021(3) 0.039(4) 0.025(4) 0.001(3) 0.001(3) -0.003(3)
C17 0.030(3) 0.031(4) 0.039(5) -0.003(3) 0.004(3) -0.008(3)
C12 0.074(5) 0.042(5) 0.034(5) -0.005(4) -0.018(4) -0.006(4)
C30 0.026(3) 0.011(3) 0.027(4) 0.002(3) 0.001(3) 0.000(3)
C16 0.029(3) 0.022(3) 0.025(3) 0.005(4) 0.003(3) 0.004(3)
C32 0.045(4) 0.053(5) 0.028(4) -0.007(4) -0.012(3) -0.005(4)
C14 0.032(3) 0.032(4) 0.028(4) 0.005(3) 0.006(3) 0.012(3)
C9 0.029(3) 0.018(3) 0.026(4) -0.002(3) 0.003(3) 0.005(3)
C6 0.041(4) 0.029(3) 0.028(4) 0.010(3) 0.002(3) 0.007(3)
C20 0.053(4) 0.030(4) 0.052(5) 0.014(3) 0.007(4) 0.015(3)
C15 0.110(8) 0.085(6) 0.079(7) 0.053(6) 0.068(6) 0.039(6)
C33 0.098(7) 0.055(5) 0.049(6) 0.023(4) -0.037(5) -0.014(5)
C34 0.032(4) 0.163(9) 0.034(5) -0.030(6) 0.012(4) -0.006(5)
O1 0.025(2) 0.030(3) 0.033(3) 0.005(2) -0.003(2) -0.001(2)
C37 0.035(3) 0.022(3) 0.019(3) 0.004(4) 0.000(3) 0.001(3)
C38 0.036(3) 0.033(4) 0.023(5) 0.000(3) 0.001(3) 0.001(3)
C42 0.037(3) 0.024(4) 0.033(5) -0.002(3) -0.009(3) -0.011(3)
C40 0.071(5) 0.015(3) 0.032(4) -0.005(4) 0.013(5) -0.009(3)
C41 0.049(4) 0.036(4) 0.034(4) -0.003(3) 0.004(3) -0.020(3)
C39 0.051(4) 0.033(4) 0.033(5) 0.010(3) 0.011(3) 0.022(3)

loop_
_atom_type_symbol
_atom_type_description
_atom_type_scat_dispersion_real
_atom_type_scat_dispersion_imag
_atom_type_scat_source
C C 0.0033 0.0016 'International Tables Vol C Tables 4.2.6.8 and 6.1.1.4'
H H 0.0000 0.0000 'International Tables Vol C Tables 4.2.6.8 and 6.1.1.4'
N N 0.0061 0.0033 'International Tables Vol C Tables 4.2.6.8 and 6.1.1.4'
O O 0.0106 0.0060 'International Tables Vol C Tables 4.2.6.8 and 6.1.1.4'
Se Se -0.0929 2.2259 'International Tables Vol C Tables 4.2.6.8 and 6.1.1.4'

loop_
_geom_angle_atom_site_label_1
_geom_angle_atom_site_label_2
_geom_angle_atom_site_label_3
_geom_angle
_geom_angle_site_symmetry_1
_geom_angle_site_symmetry_3
_geom_angle_publ_flag
C8 Se1 C16 99.3(3) . . ?
C29 Se2 C37 99.1(3) . . ?
C18 C19 H19 121.0 . . ?
C18 C19 C20 118.0(6) . . ?
C20 C19 H19 121.0 . . ?
C5 O2 C15 118.6(5) . . ?
C25 N2 C35 128.0(5) . . ?
C22 N2 C25 108.4(5) . . ?
C22 N2 C35 123.5(5) . . ?
C7 C8 Se1 121.7(4) . . ?
C7 C8 C3 117.9(5) . . ?
C3 C8 Se1 120.4(4) . . ?
C28 C29 Se2 122.1(4) . . ?
C28 C29 C24 118.1(5) . . ?
C24 C29 Se2 119.8(4) . . ?
N1 C1 H1 124.0 . . ?
N1 C1 C2 112.0(5) . . ?
C2 C1 H1 124.0 . . ?
C1 N1 C4 107.9(5) . . ?
C1 N1 C14 125.3(5) . . ?
C4 N1 C14 126.9(5) . . ?
C26 O4 C36 116.5(6) . . ?
O4 C26 C25 116.9(6) . . ?
O4 C26 C27 126.1(6) . . ?
C27 C26 C25 116.9(6) . . ?
N2 C25 C26 129.0(5) . . ?
N2 C25 C24 107.8(5) . . ?
C24 C25 C26 123.1(5) . . ?
N1 C4 C3 107.6(5) . . ?
C5 C4 N1 130.4(5) . . ?
C5 C4 C3 122.0(5) . . ?
H13A C13 H13B 109.5 . . ?
H13A C13 H13C 109.5 . . ?
H13B C13 H13C 109.5 . . ?
C10 C13 H13A 109.5 . . ?
C10 C13 H13B 109.5 . . ?
C10 C13 H13C 109.5 . . ?
C16 C21 H21 120.0 . . ?
C16 C21 C20 119.9(6) . . ?
C20 C21 H21 120.0 . . ?
C19 C18 H18 118.8 . . ?
C19 C18 C17 122.4(6) . . ?
C17 C18 H18 118.8 . . ?
C22 C23 C24 106.4(5) . . ?
C22 C23 C30 127.5(5) . . ?
C24 C23 C30 125.6(5) . . ?
O2 C5 C4 116.5(5) . . ?
O2 C5 C6 125.6(6) . . ?
C6 C5 C4 118.0(5) . . ?
N2 C22 C23 111.1(5) . . ?
N2 C22 H22 124.4 . . ?
C23 C22 H22 124.4 . . ?
C8 C7 H7 118.8 . . ?
C8 C7 C6 122.4(5) . . ?
C6 C7 H7 118.8 . . ?
C29 C28 H28 118.5 . . ?
C29 C28 C27 123.1(5) . . ?
C27 C28 H28 118.5 . . ?
C1 C2 C3 105.5(5) . . ?
C1 C2 C9 127.3(5) . . ?
C3 C2 C9 126.8(5) . . ?
O4 C36 H36A 109.5 . . ?
O4 C36 H36B 109.5 . . ?
O4 C36 H36C 109.5 . . ?
H36A C36 H36B 109.5 . . ?
H36A C36 H36C 109.5 . . ?
H36B C36 H36C 109.5 . . ?
C29 C24 C23 135.3(5) . . ?
C25 C24 C29 118.2(5) . . ?
C25 C24 C23 106.2(5) . . ?
N2 C35 H35A 109.5 . . ?
N2 C35 H35B 109.5 . . ?
N2 C35 H35C 109.5 . . ?
H35A C35 H35B 109.5 . . ?
H35A C35 H35C 109.5 . . ?
H35B C35 H35C 109.5 . . ?
C26 C27 C28 120.5(6) . . ?
C26 C27 H27 119.7 . . ?
C28 C27 H27 119.7 . . ?
C8 C3 C4 118.7(5) . . ?
C8 C3 C2 134.0(5) . . ?
C4 C3 C2 107.0(5) . . ?
H11A C11 H11B 109.5 . . ?
H11A C11 H11C 109.5 . . ?
H11B C11 H11C 109.5 . . ?
C10 C11 H11A 109.5 . . ?
C10 C11 H11B 109.5 . . ?
C10 C11 H11C 109.5 . . ?
C30 C31 C33 106.4(5) . . ?
C32 C31 C30 113.6(5) . . ?
C32 C31 C33 108.1(5) . . ?
C32 C31 C34 109.3(5) . . ?
C34 C31 C30 108.2(5) . . ?
C34 C31 C33 111.3(6) . . ?
C13 C10 C11 109.5(6) . . ?
C13 C10 C12 110.4(6) . . ?
C13 C10 C9 109.5(5) . . ?
C12 C10 C11 108.2(5) . . ?
C9 C10 C11 112.6(5) . . ?
C9 C10 C12 106.4(5) . . ?
C18 C17 H17 120.7 . . ?
C16 C17 C18 118.6(6) . . ?
C16 C17 H17 120.7 . . ?
C10 C12 H12A 109.5 . . ?
C10 C12 H12B 109.5 . . ?
C10 C12 H12C 109.5 . . ?
H12A C12 H12B 109.5 . . ?
H12A C12 H12C 109.5 . . ?
H12B C12 H12C 109.5 . . ?
O3 C30 C23 118.8(5) . . ?
O3 C30 C31 120.4(5) . . ?
C23 C30 C31 120.6(5) . . ?
C21 C16 Se1 118.9(4) . . ?
C17 C16 Se1 120.5(5) . . ?
C17 C16 C21 120.5(5) . . ?
C31 C32 H32A 109.5 . . ?
C31 C32 H32B 109.5 . . ?
C31 C32 H32C 109.5 . . ?
H32A C32 H32B 109.5 . . ?
H32A C32 H32C 109.5 . . ?
H32B C32 H32C 109.5 . . ?
N1 C14 H14A 109.5 . . ?
N1 C14 H14B 109.5 . . ?
N1 C14 H14C 109.5 . . ?
H14A C14 H14B 109.5 . . ?
H14A C14 H14C 109.5 . . ?
H14B C14 H14C 109.5 . . ?
C2 C9 C10 121.2(5) . . ?
O1 C9 C2 117.8(6) . . ?
O1 C9 C10 120.8(6) . . ?
C5 C6 C7 120.9(6) . . ?
C5 C6 H6 119.6 . . ?
C7 C6 H6 119.6 . . ?
C19 C20 C21 120.5(6) . . ?
C19 C20 H20 119.7 . . ?
C21 C20 H20 119.7 . . ?
O2 C15 H15A 109.5 . . ?
O2 C15 H15B 109.5 . . ?
O2 C15 H15C 109.5 . . ?
H15A C15 H15B 109.5 . . ?
H15A C15 H15C 109.5 . . ?
H15B C15 H15C 109.5 . . ?
C31 C33 H33A 109.5 . . ?
C31 C33 H33B 109.5 . . ?
C31 C33 H33C 109.5 . . ?
H33A C33 H33B 109.5 . . ?
H33A C33 H33C 109.5 . . ?
H33B C33 H33C 109.5 . . ?
C31 C34 H34A 109.5 . . ?
C31 C34 H34B 109.5 . . ?
C31 C34 H34C 109.5 . . ?
H34A C34 H34B 109.5 . . ?
H34A C34 H34C 109.5 . . ?
H34B C34 H34C 109.5 . . ?
C38 C37 Se2 119.7(5) . . ?
C42 C37 Se2 119.7(4) . . ?
C42 C37 C38 120.4(5) . . ?
C37 C38 H38 120.5 . . ?
C37 C38 C39 119.0(6) . . ?
C39 C38 H38 120.5 . . ?
C37 C42 H42 119.9 . . ?
C37 C42 C41 120.2(6) . . ?
C41 C42 H42 119.9 . . ?
C41 C40 H40 120.0 . . ?
C41 C40 C39 120.0(5) . . ?
C39 C40 H40 120.0 . . ?
C42 C41 H41 119.5 . . ?
C40 C41 C42 121.0(6) . . ?
C40 C41 H41 119.5 . . ?
C38 C39 H39 120.3 . . ?
C40 C39 C38 119.3(6) . . ?
C40 C39 H39 120.3 . . ?

loop_
_geom_bond_atom_site_label_1
_geom_bond_atom_site_label_2
_geom_bond_distance
_geom_bond_site_symmetry_2
_geom_bond_publ_flag
Se1 C8 1.920(5) . ?
Se1 C16 1.929(5) . ?
Se2 C29 1.921(6) . ?
Se2 C37 1.924(5) . ?
C19 H19 0.9500 . ?
C19 C18 1.372(9) . ?
C19 C20 1.393(9) . ?
O2 C5 1.371(7) . ?
O2 C15 1.416(8) . ?
N2 C25 1.378(6) . ?
N2 C22 1.352(8) . ?
N2 C35 1.478(7) . ?
O3 C30 1.235(6) . ?
C8 C7 1.376(8) . ?
C8 C3 1.419(7) . ?
C29 C28 1.369(8) . ?
C29 C24 1.424(7) . ?
C1 H1 0.9500 . ?
C1 N1 1.362(8) . ?
C1 C2 1.371(7) . ?
N1 C4 1.394(6) . ?
N1 C14 1.450(7) . ?
O4 C26 1.364(6) . ?
O4 C36 1.427(8) . ?
C26 C25 1.410(8) . ?
C26 C27 1.383(8) . ?
C25 C24 1.409(7) . ?
C4 C5 1.393(7) . ?
C4 C3 1.420(7) . ?
C13 H13A 0.9800 . ?
C13 H13B 0.9800 . ?
C13 H13C 0.9800 . ?
C13 C10 1.505(8) . ?
C21 H21 0.9500 . ?
C21 C16 1.380(8) . ?
C21 C20 1.395(8) . ?
C18 H18 0.9500 . ?
C18 C17 1.396(8) . ?
C23 C22 1.358(8) . ?
C23 C24 1.437(7) . ?
C23 C30 1.485(8) . ?
C5 C6 1.378(8) . ?
C22 H22 0.9500 . ?
C7 H7 0.9500 . ?
C7 C6 1.395(8) . ?
C28 H28 0.9500 . ?
C28 C27 1.404(8) . ?
C2 C3 1.447(7) . ?
C2 C9 1.476(8) . ?
C36 H36A 0.9800 . ?
C36 H36B 0.9800 . ?
C36 H36C 0.9800 . ?
C35 H35A 0.9800 . ?
C35 H35B 0.9800 . ?
C35 H35C 0.9800 . ?
C27 H27 0.9500 . ?
C11 H11A 0.9800 . ?
C11 H11B 0.9800 . ?
C11 H11C 0.9800 . ?
C11 C10 1.535(8) . ?
C31 C30 1.536(8) . ?
C31 C32 1.508(8) . ?
C31 C33 1.537(9) . ?
C31 C34 1.536(9) . ?
C10 C12 1.527(9) . ?
C10 C9 1.522(9) . ?
C17 H17 0.9500 . ?
C17 C16 1.377(8) . ?
C12 H12A 0.9800 . ?
C12 H12B 0.9800 . ?
C12 H12C 0.9800 . ?
C32 H32A 0.9800 . ?
C32 H32B 0.9800 . ?
C32 H32C 0.9800 . ?
C14 H14A 0.9800 . ?
C14 H14B 0.9800 . ?
C14 H14C 0.9800 . ?
C9 O1 1.227(6) . ?
C6 H6 0.9500 . ?
C20 H20 0.9500 . ?
C15 H15A 0.9800 . ?
C15 H15B 0.9800 . ?
C15 H15C 0.9800 . ?
C33 H33A 0.9800 . ?
C33 H33B 0.9800 . ?
C33 H33C 0.9800 . ?
C34 H34A 0.9800 . ?
C34 H34B 0.9800 . ?
C34 H34C 0.9800 . ?
C37 C38 1.396(9) . ?
C37 C42 1.365(8) . ?
C38 H38 0.9500 . ?
C38 C39 1.407(9) . ?
C42 H42 0.9500 . ?
C42 C41 1.389(7) . ?
C40 H40 0.9500 . ?
C40 C41 1.351(9) . ?
C40 C39 1.406(9) . ?
C41 H41 0.9500 . ?
C39 H39 0.9500 . ?

loop_
_geom_torsion_atom_site_label_1
_geom_torsion_atom_site_label_2
_geom_torsion_atom_site_label_3
_geom_torsion_atom_site_label_4
_geom_torsion
_geom_torsion_site_symmetry_1
_geom_torsion_site_symmetry_2
_geom_torsion_site_symmetry_3
_geom_torsion_site_symmetry_4
_geom_torsion_publ_flag
Se1 C8 C7 C6 175.0(4) . . . . ?
Se1 C8 C3 C4 -173.7(4) . . . . ?
Se1 C8 C3 C2 -1.7(8) . . . . ?
Se2 C29 C28 C27 175.0(4) . . . . ?
Se2 C29 C24 C25 -174.5(4) . . . . ?
Se2 C29 C24 C23 -1.5(8) . . . . ?
Se2 C37 C38 C39 -174.9(5) . . . . ?
Se2 C37 C42 C41 173.7(5) . . . . ?
C19 C18 C17 C16 0.9(12) . . . . ?
O2 C5 C6 C7 -177.3(6) . . . . ?
N2 C25 C24 C29 175.9(4) . . . . ?
N2 C25 C24 C23 1.0(6) . . . . ?
C8 Se1 C16 C21 115.4(6) . . . . ?
C8 Se1 C16 C17 -68.6(7) . . . . ?
C8 C7 C6 C5 0.0(9) . . . . ?
C29 Se2 C37 C38 -70.1(6) . . . . ?
C29 Se2 C37 C42 114.8(6) . . . . ?
C29 C28 C27 C26 0.9(9) . . . . ?
C1 N1 C4 C5 176.5(6) . . . . ?
C1 N1 C4 C3 -1.5(6) . . . . ?
C1 C2 C3 C8 -173.2(6) . . . . ?
C1 C2 C3 C4 -0.5(6) . . . . ?
C1 C2 C9 C10 56.6(8) . . . . ?
C1 C2 C9 O1 -127.5(6) . . . . ?
N1 C1 C2 C3 -0.4(6) . . . . ?
N1 C1 C2 C9 172.2(5) . . . . ?
N1 C4 C5 O2 1.2(9) . . . . ?
N1 C4 C5 C6 -177.6(6) . . . . ?
N1 C4 C3 C8 175.2(5) . . . . ?
N1 C4 C3 C2 1.2(6) . . . . ?
O4 C26 C25 N2 -0.5(9) . . . . ?
O4 C26 C25 C24 177.3(5) . . . . ?
O4 C26 C27 C28 -176.2(6) . . . . ?
C26 C25 C24 C29 -2.2(8) . . . . ?
C26 C25 C24 C23 -177.1(5) . . . . ?
C25 N2 C22 C23 1.8(7) . . . . ?
C25 C26 C27 C28 0.5(9) . . . . ?
C4 C5 C6 C7 1.4(9) . . . . ?
C13 C10 C9 C2 -176.8(5) . . . . ?
C13 C10 C9 O1 7.4(8) . . . . ?
C18 C19 C20 C21 0.4(12) . . . . ?
C18 C17 C16 Se1 -175.6(5) . . . . ?
C18 C17 C16 C21 0.5(11) . . . . ?
C5 C4 C3 C8 -3.0(8) . . . . ?
C5 C4 C3 C2 -177.0(5) . . . . ?
C22 N2 C25 C26 176.3(6) . . . . ?
C22 N2 C25 C24 -1.7(6) . . . . ?
C22 C23 C24 C29 -173.6(6) . . . . ?
C22 C23 C24 C25 0.0(6) . . . . ?
C22 C23 C30 O3 -126.5(6) . . . . ?
C22 C23 C30 C31 57.3(8) . . . . ?
C7 C8 C3 C4 4.2(7) . . . . ?
C7 C8 C3 C2 176.2(6) . . . . ?
C28 C29 C24 C25 3.4(7) . . . . ?
C28 C29 C24 C23 176.4(6) . . . . ?
C2 C1 N1 C4 1.2(7) . . . . ?
C2 C1 N1 C14 -180.0(5) . . . . ?
C36 O4 C26 C25 -178.3(6) . . . . ?
C36 O4 C26 C27 -1.7(11) . . . . ?
C24 C29 C28 C27 -2.8(8) . . . . ?
C24 C23 C22 N2 -1.1(6) . . . . ?
C24 C23 C30 O3 43.6(7) . . . . ?
C24 C23 C30 C31 -132.5(5) . . . . ?
C35 N2 C25 C26 -0.2(9) . . . . ?
C35 N2 C25 C24 -178.2(5) . . . . ?
C35 N2 C22 C23 178.5(5) . . . . ?
C27 C26 C25 N2 -177.4(6) . . . . ?
C27 C26 C25 C24 0.3(9) . . . . ?
C3 C8 C7 C6 -2.8(8) . . . . ?
C3 C4 C5 O2 178.9(5) . . . . ?
C3 C4 C5 C6 0.1(9) . . . . ?
C3 C2 C9 C10 -132.2(6) . . . . ?
C3 C2 C9 O1 43.6(8) . . . . ?
C11 C10 C9 C2 -54.7(7) . . . . ?
C11 C10 C9 O1 129.6(6) . . . . ?
C12 C10 C9 C2 63.8(7) . . . . ?
C12 C10 C9 O1 -112.0(6) . . . . ?
C30 C23 C22 N2 170.5(5) . . . . ?
C30 C23 C24 C29 14.6(9) . . . . ?
C30 C23 C24 C25 -171.8(5) . . . . ?
C16 Se1 C8 C7 -29.6(5) . . . . ?
C16 Se1 C8 C3 148.2(4) . . . . ?
C16 C21 C20 C19 0.9(12) . . . . ?
C32 C31 C30 O3 127.6(6) . . . . ?
C32 C31 C30 C23 -56.3(7) . . . . ?
C14 N1 C4 C5 -2.3(9) . . . . ?
C14 N1 C4 C3 179.7(5) . . . . ?
C9 C2 C3 C8 14.1(9) . . . . ?
C9 C2 C3 C4 -173.2(5) . . . . ?
C20 C19 C18 C17 -1.3(12) . . . . ?
C20 C21 C16 Se1 174.8(5) . . . . ?
C20 C21 C16 C17 -1.3(12) . . . . ?
C15 O2 C5 C4 -176.9(7) . . . . ?
C15 O2 C5 C6 1.8(11) . . . . ?
C33 C31 C30 O3 -113.6(6) . . . . ?
C33 C31 C30 C23 62.4(7) . . . . ?
C34 C31 C30 O3 6.1(8) . . . . ?
C34 C31 C30 C23 -177.9(6) . . . . ?
C37 Se2 C29 C28 -28.7(5) . . . . ?
C37 Se2 C29 C24 149.1(4) . . . . ?
C37 C38 C39 C40 0.7(11) . . . . ?
C37 C42 C41 C40 1.9(11) . . . . ?
C38 C37 C42 C41 -1.4(11) . . . . ?
C42 C37 C38 C39 0.2(11) . . . . ?
C41 C40 C39 C38 -0.3(12) . . . . ?
C39 C40 C41 C42 -1.0(12) . . . . ?
